data_1539083
loop_
_publ_author_name
'Schuckmann, W.'

_publ_section_title
;
 Zur Struktur des Calcium-Aluminium-Borates, Ca Al (O B O3)
;
_journal_name_full
;
Neues Jahrbuch fuer Mineralogie. Monatshefte (Band=Jahr) (1950-)
;
_journal_page_first 80
_journal_page_last 86
_journal_volume 1968
_journal_year 1968
_chemical_formula_sum 'Al B Ca O4'
_chemical_name_systematic 'Ca Al B O4'
_space_group_IT_number 37
_symmetry_space_group_name_Hall 'C 2 -2c'
_symmetry_space_group_name_H-M 'C c c 2'
_cell_angle_alpha 90
_cell_angle_beta 90
_cell_angle_gamma 90
_cell_formula_units_Z 8
_cell_length_a 8.269
_cell_length_b 15.227
_cell_length_c 5.733
_cell_volume 721.854
_citation_journal_id_ASTM NJMMAW
_cod_data_source_file Schuckmann_NJMMAW_1968_1979.cif
_cod_data_source_block Al1B1Ca1O4
_cod_original_cell_volume 721.8538
_cod_original_formula_sum 'Al1 B1 Ca1 O4'
_cod_database_code 1539083

loop_
_symmetry_equiv_pos_as_xyz
x,y,z
-x,-y,z
-x,y,z+1/2
x,-y,z+1/2
x+1/2,y+1/2,z
-x+1/2,-y+1/2,z
-x+1/2,y+1/2,z+1/2
x+1/2,-y+1/2,z+1/2

loop_
_atom_site_label
_atom_site_type_symbol
_atom_site_fract_x
_atom_site_fract_y
_atom_site_fract_z
_atom_site_occupancy
_atom_site_U_iso_or_equiv
O2 O-2 0.1792 0.3619 0.3047 1 0.0
O1 O-2 0.03 0.2337 0.0107 1 0.0
O4 O-2 0.1306 0.0582 0.5424 1 0.0
Ca1 Ca+2 0.1432 0.0936 0 1 0.0
O3 O-2 0.3437 0.1343 0.7241 1 0.0
B1 B+3 0.2645 0.1108 0.5211 1 0.0
Al1 Al+3 0.0083 0.2942 0.2633 1 0.0
